data_2003922
loop_
_publ_author_name
'White, J. M.'
'Green, A. J.'

_publ_section_title
;
 <i>endo</i>-2-Norborneol 2,4-Dinitrobenzoate
;
_journal_issue 9
_journal_name_full 'Acta Crystallographica Section C'
_journal_page_first 1905
_journal_page_last 1906
_journal_paper_doi 10.1107/S0108270195002393
_journal_volume 51
_journal_year 1995
_chemical_formula_sum 'C14 H14 N2 O6'
_chemical_formula_weight 306.27
_chemical_name_systematic
;
(1) endo 2-Norborneol 2,4-Dinitrobenzoate
;
_space_group_IT_number 61
_symmetry_cell_setting orthorhombic
_symmetry_space_group_name_Hall '-P 2ac 2ab'
_symmetry_space_group_name_H-M 'P b c a'
_audit_creation_method SHELXL
_cell_angle_alpha 90.000(13)
_cell_angle_beta 90.00(2)
_cell_angle_gamma 90.00(2)
_cell_formula_units_Z 8
_cell_length_a 9.0574(9)
_cell_length_b 11.658(4)
_cell_length_c 25.697(4)
_cell_measurement_reflns_used 25
_cell_measurement_temperature 130(1)
_cell_measurement_theta_max 17
_cell_measurement_theta_min 13
_cell_volume 2713.4(11)
_computing_molecular_graphics 'ORTEPII (JOHNSON, 1976)'
_computing_structure_refinement 'SHELXL-93 (Sheldrick, 1993)'
_computing_structure_solution 'SHELXS-86 (Sheldrick, 1990)'
_diffrn_ambient_temperature 130.0(10)
_diffrn_measurement_device CAD-4
_diffrn_measurement_method \q/2\q
_diffrn_radiation_monochromator graphite
_diffrn_radiation_source 'fine-focus sealed tube'
_diffrn_radiation_type MoK\a
_diffrn_radiation_wavelength 0.71069
_diffrn_reflns_av_R_equivalents 0.0170
_diffrn_reflns_av_sigmaI/netI 0.0224
_diffrn_reflns_limit_h_max 12
_diffrn_reflns_limit_h_min -1
_diffrn_reflns_limit_k_max 16
_diffrn_reflns_limit_k_min -1
_diffrn_reflns_limit_l_max 36
_diffrn_reflns_limit_l_min -1
_diffrn_reflns_number 4693
_diffrn_reflns_theta_max 29.96
_diffrn_reflns_theta_min 2.75
_diffrn_standards_decay_% 2
_diffrn_standards_interval_time 160
_diffrn_standards_number 3
_exptl_absorpt_coefficient_mu 0.119
_exptl_absorpt_correction_type none
_exptl_crystal_colour colourless
_exptl_crystal_density_diffrn 1.500
_exptl_crystal_description Block
_exptl_crystal_F_000 1280
_exptl_crystal_size_max .57
_exptl_crystal_size_mid .50
_exptl_crystal_size_min .27
_refine_diff_density_max 0.420
_refine_diff_density_min -0.247
_refine_ls_extinction_coef 0.0012(6)
_refine_ls_extinction_method 'SHELXL93 (Sheldrick, 1993)'
_refine_ls_goodness_of_fit_all 1.152
_refine_ls_goodness_of_fit_obs 1.132
_refine_ls_hydrogen_treatment refall
_refine_ls_matrix_type full
_refine_ls_number_parameters 256
_refine_ls_number_reflns 3946
_refine_ls_number_restraints 0
_refine_ls_restrained_S_all 1.152
_refine_ls_restrained_S_obs 1.132
_refine_ls_R_factor_all 0.0635
_refine_ls_R_factor_obs 0.0437
_refine_ls_shift/esd_max 0.000
_refine_ls_shift/esd_mean 0.000
_refine_ls_structure_factor_coef Fsqd
_refine_ls_weighting_scheme
;calc w = 1/[\s^2^(Fo^2^) + (0.0593P)^2^ + 1.0647P]
where P = (Fo^2^ + 2Fc^2^)/3
;
_refine_ls_wR_factor_all 0.1366
_refine_ls_wR_factor_obs 0.1163
_reflns_number_observed 3015
_reflns_number_total 3946
_reflns_observed_criterion >2sigma(I)
_cod_data_source_file kh1023.cif
_cod_data_source_block ajgnd2lt_93
_cod_depositor_comments
;
The following automatic conversions were performed:
'_symmetry_cell_setting' value 'Orthorhombic' changed to 'orthorhombic'
according to '/home/saulius/struct/CIF-dictionaries/cif_core.dic'
dictionary named 'cif_core.dic' version 2.4.1 from 2010-06-29.

Automatic conversion script
Id: cif_fix_enum 1527 2010-12-29 10:47:43Z saulius 

The following automatic conversions were performed:

'_symmetry_cell_setting' value 'Orthorhombic' changed to
'orthorhombic' according to
/home/saulius/struct/CIF-dictionaries/cif_core.dic dictionary named
'cif_core.dic' version 2.4.1 from 2010-06-29.

'_geom_bond_publ_flag'
value 'Y' changed to 'y' according to
/home/saulius/struct/CIF-dictionaries/cif_core.dic dictionary named
'cif_core.dic' version 2.4.1 from 2010-06-29 (25
times).

'_geom_angle_publ_flag' value 'Y' changed to 'y' according
to /home/saulius/struct/CIF-dictionaries/cif_core.dic dictionary
named 'cif_core.dic' version 2.4.1 from 2010-06-29 (35 times).

Automatic conversion script
Id: cif_fix_values 1715 2011-07-08 13:25:40Z adriana 
;
_cod_original_cell_volume 2713.3(11)
_cod_original_sg_symbol_H-M 'P bca'
_cod_database_code 2003922

loop_
_symmetry_equiv_pos_as_xyz
'x, y, z'
'-x+1/2, -y, z+1/2'
'-x, y+1/2, -z+1/2'
'x+1/2, -y+1/2, -z'
'-x, -y, -z'
'x-1/2, y, -z-1/2'
'x, -y-1/2, z-1/2'
'-x-1/2, y-1/2, z'

loop_
_atom_site_aniso_label
_atom_site_aniso_U_11
_atom_site_aniso_U_22
_atom_site_aniso_U_33
_atom_site_aniso_U_12
_atom_site_aniso_U_13
_atom_site_aniso_U_23
C1 0.0289(8) 0.0402(8) 0.0323(8) 0.0124(7) 0.0033(6) 0.0051(7)
C2 0.0294(7) 0.0205(6) 0.0285(7) 0.0015(5) 0.0048(6) 0.0000(5)
C3 0.0236(7) 0.0297(7) 0.0360(8) 0.0013(6) 0.0035(6) -0.0060(6)
C4 0.0297(7) 0.0388(8) 0.0318(8) 0.0023(7) 0.0061(6) -0.0072(7)
C5 0.0356(8) 0.0408(9) 0.0407(9) -0.0038(7) -0.0010(7) -0.0124(8)
C6 0.0254(8) 0.0520(10) 0.0322(8) -0.0034(7) -0.0018(6) -0.0016(7)
C7 0.0422(9) 0.0461(10) 0.0305(8) 0.0075(8) 0.0009(7) 0.0076(7)
C8 0.0210(6) 0.0152(5) 0.0339(7) 0.0014(5) 0.0006(5) -0.0026(5)
C9 0.0166(5) 0.0167(5) 0.0326(7) 0.0009(5) -0.0020(5) -0.0022(5)
C10 0.0189(6) 0.0156(5) 0.0284(7) 0.0015(5) -0.0015(5) -0.0037(5)
C11 0.0198(6) 0.0166(6) 0.0338(7) 0.0021(5) 0.0006(5) -0.0019(5)
C12 0.0209(6) 0.0235(6) 0.0293(7) 0.0053(5) 0.0011(5) 0.0014(5)
C13 0.0245(7) 0.0269(7) 0.0313(7) 0.0016(6) -0.0045(6) -0.0051(6)
C14 0.0230(6) 0.0194(6) 0.0357(8) -0.0025(5) -0.0045(6) -0.0044(5)
N1 0.0296(6) 0.0159(5) 0.0307(6) -0.0012(4) -0.0010(5) -0.0043(4)
N2 0.0280(6) 0.0319(6) 0.0312(7) 0.0077(5) 0.0029(5) 0.0034(5)
O1 0.0235(5) 0.0213(5) 0.0277(5) -0.0009(4) -0.0002(4) 0.0006(4)
O2 0.0248(5) 0.0267(5) 0.0408(6) -0.0068(4) 0.0010(4) -0.0009(4)
O3 0.0390(6) 0.0235(5) 0.0349(6) 0.0062(5) 0.0059(5) -0.0062(4)
O4 0.0338(6) 0.0411(7) 0.0469(7) -0.0135(5) -0.0042(5) -0.0145(6)
O5 0.0417(7) 0.0287(6) 0.0445(7) -0.0011(5) 0.0072(5) 0.0078(5)
O6 0.0489(8) 0.0704(10) 0.0293(6) -0.0102(7) -0.0048(6) 0.0058(6)

loop_
_atom_site_label
_atom_site_occupancy
_atom_site_fract_x
_atom_site_fract_y
_atom_site_fract_z
_atom_site_U_iso_or_equiv
_atom_site_thermal_displace_type
_atom_site_calc_flag
_atom_site_type_symbol
C1 1 0.2260(2) 0.2506(2) 0.41977(7) 0.0338(4) Uani d C
C2 1 0.0978(2) 0.24206(13) 0.38140(6) 0.0262(3) Uani d C
C3 1 -0.0301(2) 0.30396(14) 0.40934(7) 0.0298(3) Uani d C
C4 1 0.0351(2) 0.33044(15) 0.46322(7) 0.0334(3) Uani d C
C5 1 0.1414(2) 0.4317(2) 0.45661(8) 0.0390(4) Uani d C
C6 1 0.2716(2) 0.3773(2) 0.42670(7) 0.0365(4) Uani d C
C7 1 0.1412(2) 0.2295(2) 0.47087(7) 0.0396(4) Uani d C
C8 1 0.0385(2) 0.28715(11) 0.29394(6) 0.0234(3) Uani d C
C9 1 0.08702(14) 0.34711(11) 0.24513(6) 0.0219(3) Uani d C
C10 1 0.16768(15) 0.44910(11) 0.24419(5) 0.0210(3) Uani d C
C11 1 0.21216(15) 0.50139(11) 0.19867(6) 0.0234(3) Uani d C
C12 1 0.1692(2) 0.45034(12) 0.15267(6) 0.0246(3) Uani d C
C13 1 0.0901(2) 0.34868(13) 0.15106(6) 0.0275(3) Uani d C
C14 1 0.0500(2) 0.29782(12) 0.19738(6) 0.0260(3) Uani d C
H1 1 0.3099(25) 0.1976(19) 0.4115(8) 0.046(6) Uiso d H
H2 1 0.0730(21) 0.1616(17) 0.3743(8) 0.034(5) Uiso d H
H3A 1 -0.0556(21) 0.3730(17) 0.3907(7) 0.032(5) Uiso d H
H3B 1 -0.1221(24) 0.2545(20) 0.4118(8) 0.044(6) Uiso d H
H4 1 -0.0383(26) 0.3370(19) 0.4919(9) 0.055(6) Uiso d H
H5A 1 0.1735(25) 0.4642(20) 0.4932(9) 0.050(6) Uiso d H
H5B 1 0.0926(25) 0.4957(20) 0.4358(8) 0.045(6) Uiso d H
H6A 1 0.2908(21) 0.4133(17) 0.3944(8) 0.034(5) Uiso d H
H6B 1 0.3657(23) 0.3775(19) 0.4477(9) 0.043(6) Uiso d H
H7A 1 0.0903(25) 0.1537(20) 0.4722(9) 0.052(6) Uiso d H
H7B 1 0.1999(25) 0.2368(21) 0.5013(9) 0.050(6) Uiso d H
H11 1 0.2621(22) 0.5742(17) 0.1987(7) 0.033(5) Uiso d H
H13 1 0.0645(23) 0.3192(18) 0.1171(9) 0.043(6) Uiso d H
H14 1 0.0015(20) 0.2259(16) 0.1986(7) 0.027(5) Uiso d H
N1 1 0.20135(14) 0.51181(10) 0.29229(5) 0.0254(3) Uani d N
N2 1 0.20700(15) 0.50911(12) 0.10373(5) 0.0304(3) Uani d N
O1 1 0.13831(11) 0.29572(8) 0.33186(4) 0.0242(2) Uani d O
O2 1 -0.07677(12) 0.23594(10) 0.29665(5) 0.0308(3) Uani d O
O3 1 0.09855(13) 0.53387(9) 0.32155(5) 0.0325(3) Uani d O
O4 1 0.32971(14) 0.54062(12) 0.29909(5) 0.0406(3) Uani d O
O5 1 0.29734(14) 0.58721(10) 0.10565(5) 0.0383(3) Uani d O
O6 1 0.1451(2) 0.47725(14) 0.06423(5) 0.0495(4) Uani d O

loop_
_atom_type_symbol
_atom_type_description
_atom_type_scat_source
_atom_type_scat_dispersion_real
_atom_type_scat_dispersion_imag
C C 'International Tables Vol C Tables 4.2.6.8 and 6.1.1.4' 0.0033 0.0016
H H 'International Tables Vol C Tables 4.2.6.8 and 6.1.1.4' 0.0000 0.0000
N N 'International Tables Vol C Tables 4.2.6.8 and 6.1.1.4' 0.0061 0.0033
O O 'International Tables Vol C Tables 4.2.6.8 and 6.1.1.4' 0.0106 0.0060

loop_
_geom_angle_atom_site_label_1
_geom_angle_atom_site_label_2
_geom_angle_atom_site_label_3
_geom_angle
_geom_angle_publ_flag
C2 C1 C7 99.26(13) y
C2 C1 C6 109.91(13) y
C7 C1 C6 100.83(15) y
C2 C1 H1 113.6(13) ?
C7 C1 H1 117.4(13) ?
C6 C1 H1 114.3(13) ?
O1 C2 C1 110.06(12) y
O1 C2 C3 113.13(12) y
C1 C2 C3 103.90(12) y
O1 C2 H2 107.7(11) ?
C1 C2 H2 110.8(11) ?
C3 C2 H2 111.2(11) ?
C4 C3 C2 103.00(13) y
C4 C3 H3A 111.9(11) ?
C2 C3 H3A 109.8(11) ?
C4 C3 H3B 111.9(12) ?
C2 C3 H3B 112.3(13) ?
H3A C3 H3B 108.0(17) ?
C7 C4 C5 102.20(15) y
C7 C4 C3 101.67(13) y
C5 C4 C3 107.23(14) y
C7 C4 H4 112.5(13) ?
C5 C4 H4 116.3(13) ?
C3 C4 H4 115.3(13) ?
C4 C5 C6 102.64(15) y
C4 C5 H5A 110.6(13) ?
C6 C5 H5A 112.4(13) ?
C4 C5 H5B 110.5(13) ?
C6 C5 H5B 111.7(13) ?
H5A C5 H5B 109.0(17) ?
C1 C6 C5 104.24(14) y
C1 C6 H6A 111.9(12) ?
C5 C6 H6A 113.3(12) ?
C1 C6 H6B 106.9(13) ?
C5 C6 H6B 112.2(12) ?
H6A C6 H6B 108.2(17) ?
C4 C7 C1 94.61(13) y
C4 C7 H7A 113.2(13) ?
C1 C7 H7A 113.7(13) ?
C4 C7 H7B 112.8(15) ?
C1 C7 H7B 114.1(14) ?
H7A C7 H7B 108.(2) ?
O2 C8 O1 125.63(14) y
O2 C8 C9 122.20(14) y
O1 C8 C9 112.14(12) y
C14 C9 C10 117.46(13) y
C14 C9 C8 118.19(12) y
C10 C9 C8 124.35(13) y
C11 C10 C9 122.96(13) y
C11 C10 N1 115.68(11) y
C9 C10 N1 121.23(13) y
C10 C11 C12 116.97(13) y
C10 C11 H11 121.8(11) ?
C12 C11 H11 121.0(11) ?
C11 C12 C13 122.72(14) y
C11 C12 N2 117.73(13) y
C13 C12 N2 119.53(14) y
C14 C13 C12 118.57(14) y
C14 C13 H13 124.3(13) ?
C12 C13 H13 117.1(13) ?
C13 C14 C9 121.26(13) y
C13 C14 H14 122.1(11) ?
C9 C14 H14 116.6(11) ?
O4 N1 O3 125.30(13) y
O4 N1 C10 117.04(12) y
O3 N1 C10 117.63(12) y
O6 N2 O5 124.60(15) y
O6 N2 C12 117.56(14) y
O5 N2 C12 117.84(13) y
C8 O1 C2 115.68(11) y

loop_
_geom_bond_atom_site_label_1
_geom_bond_atom_site_label_2
_geom_bond_distance
_geom_bond_publ_flag
C1 C2 1.526(2) y
C1 C7 1.541(2) y
C1 C6 1.544(3) y
C1 H1 1.00(2) ?
C2 O1 1.465(2) y
C2 C3 1.542(2) y
C2 H2 0.98(2) ?
C3 C4 1.536(2) y
C3 H3A 0.97(2) ?
C3 H3B 1.02(2) ?
C4 C7 1.533(3) y
C4 C5 1.533(3) y
C4 H4 1.00(2) ?
C5 C6 1.544(3) y
C5 H5A 1.05(2) ?
C5 H5B 1.02(2) ?
C6 H6A 0.95(2) ?
C6 H6B 1.01(2) ?
C7 H7A 1.00(2) ?
C7 H7B 0.95(2) ?
C8 O2 1.204(2) y
C8 O1 1.333(2) y
C8 C9 1.502(2) y
C9 C14 1.395(2) y
C9 C10 1.396(2) y
C10 C11 1.379(2) y
C10 N1 1.468(2) y
C11 C12 1.379(2) y
C11 H11 0.96(2) ?
C12 C13 1.385(2) y
C12 N2 1.472(2) y
C13 C14 1.378(2) y
C13 H13 0.97(2) ?
C14 H14 0.95(2) y
N1 O4 1.223(2) y
N1 O3 1.224(2) y
N2 O6 1.218(2) y
N2 O5 1.225(2) y

loop_
_geom_torsion_atom_site_label_1
_geom_torsion_atom_site_label_2
_geom_torsion_atom_site_label_3
_geom_torsion_atom_site_label_4
_geom_torsion
C7 C1 C2 O1 161.32(13)
C6 C1 C2 O1 56.2(2)
C7 C1 C2 C3 39.9(2)
C6 C1 C2 C3 -65.3(2)
O1 C2 C3 C4 -124.90(14)
C1 C2 C3 C4 -5.6(2)
C2 C3 C4 C7 -31.2(2)
C2 C3 C4 C5 75.7(2)
C7 C4 C5 C6 35.4(2)
C3 C4 C5 C6 -71.1(2)
C2 C1 C6 C5 69.7(2)
C7 C1 C6 C5 -34.4(2)
C4 C5 C6 C1 -0.3(2)
C5 C4 C7 C1 -55.8(2)
C3 C4 C7 C1 54.9(2)
C2 C1 C7 C4 -57.9(2)
C6 C1 C7 C4 54.6(2)
O2 C8 C9 C14 -34.7(2)
O1 C8 C9 C14 143.73(13)
O2 C8 C9 C10 145.56(14)
O1 C8 C9 C10 -36.0(2)
C14 C9 C10 C11 -0.5(2)
C8 C9 C10 C11 179.21(12)
C14 C9 C10 N1 175.10(12)
C8 C9 C10 N1 -5.2(2)
C9 C10 C11 C12 2.1(2)
N1 C10 C11 C12 -173.70(12)
C10 C11 C12 C13 -2.6(2)
C10 C11 C12 N2 175.95(12)
C11 C12 C13 C14 1.4(2)
N2 C12 C13 C14 -177.09(13)
C12 C13 C14 C9 0.3(2)
C10 C9 C14 C13 -0.8(2)
C8 C9 C14 C13 179.50(13)
C11 C10 N1 O4 -53.7(2)
C9 C10 N1 O4 130.39(15)
C11 C10 N1 O3 124.25(14)
C9 C10 N1 O3 -51.6(2)
C11 C12 N2 O6 -165.73(14)
C13 C12 N2 O6 12.8(2)
C11 C12 N2 O5 13.6(2)
C13 C12 N2 O5 -167.84(13)
O2 C8 O1 C2 -3.1(2)
C9 C8 O1 C2 178.44(11)
C1 C2 O1 C8 175.83(12)
C3 C2 O1 C8 -68.5(2)
